data_7229934
loop_
_publ_author_name
'Yang, Wei'
'Lu, Huanchang'
'Liao, Longyu'
'Fan, Guijuan'
'Ma, Qing'
'Huang, Jinglun'

_publ_section_title
;
 Synthesis, and single crystal structure of fully-substituted
 polynitrobenzene derivatives for high-energy materials
;
_journal_issue 4
_journal_name_full 'RSC Advances'
_journal_page_first 2203
_journal_paper_doi 10.1039/C7RA13346D
_journal_volume 8
_journal_year 2018
_chemical_formula_sum 'C8 H2 N14 O4'
_chemical_formula_weight 358.24
_chemical_name_systematic
; 
 ? 
;
_space_group_crystal_system monoclinic
_space_group_IT_number 14
_space_group_name_Hall '-P 2ybc'
_space_group_name_H-M_alt 'P 1 21/c 1'
_symmetry_space_group_name_Hall '-P 2ybc'
_symmetry_space_group_name_H-M 'P 1 21/c 1'
_atom_sites_solution_hydrogens geom
_audit_creation_method SHELXL-2013
_audit_update_record
;
2017-05-25 deposited with the CCDC.
2018-01-03 downloaded from the CCDC.
;
_cell_angle_alpha 90
_cell_angle_beta 116.222(3)
_cell_angle_gamma 90
_cell_formula_units_Z 4
_cell_length_a 11.5557(18)
_cell_length_b 11.6416(19)
_cell_length_c 11.1129(17)
_cell_measurement_reflns_used 1571
_cell_measurement_temperature 293(2)
_cell_measurement_theta_max 46.558
_cell_measurement_theta_min 5.262
_cell_volume 1341.1(4)
_computing_cell_refinement 'Bruker SMART'
_computing_data_collection 'Bruker SMART'
_computing_data_reduction 'Bruker SHELXTL'
_computing_molecular_graphics 'Bruker SHELXTL'
_computing_publication_material 'Bruker SHELXTL'
_computing_structure_refinement 'SHELXL-2013 (Sheldrick, 2013)'
_computing_structure_solution 'Bruker SHELXTL'
_diffrn_ambient_temperature 293(2)
_diffrn_measured_fraction_theta_full 1.000
_diffrn_measured_fraction_theta_max 1.000
_diffrn_measurement_device_type 'CCD area detector'
_diffrn_measurement_method 'phi and omega scans'
_diffrn_radiation_type MoK\a
_diffrn_radiation_wavelength 0.71073
_diffrn_reflns_av_R_equivalents 0.0334
_diffrn_reflns_av_unetI/netI 0.0369
_diffrn_reflns_Laue_measured_fraction_full 1.000
_diffrn_reflns_Laue_measured_fraction_max 1.000
_diffrn_reflns_limit_h_max 13
_diffrn_reflns_limit_h_min -13
_diffrn_reflns_limit_k_max 14
_diffrn_reflns_limit_k_min -13
_diffrn_reflns_limit_l_max 13
_diffrn_reflns_limit_l_min -12
_diffrn_reflns_number 7543
_diffrn_reflns_point_group_measured_fraction_full 1.000
_diffrn_reflns_point_group_measured_fraction_max 1.000
_diffrn_reflns_theta_full 25.242
_diffrn_reflns_theta_max 25.496
_diffrn_reflns_theta_min 1.964
_exptl_absorpt_coefficient_mu 0.148
_exptl_absorpt_correction_T_max 0.7456
_exptl_absorpt_correction_T_min 0.6793
_exptl_absorpt_correction_type multi-scan
_exptl_absorpt_process_details sadabs
_exptl_crystal_colour green
_exptl_crystal_density_diffrn 1.774
_exptl_crystal_description prismatic
_exptl_crystal_F_000 720
_exptl_crystal_size_max 0.180
_exptl_crystal_size_mid 0.160
_exptl_crystal_size_min 0.130
_refine_diff_density_max 0.249
_refine_diff_density_min -0.181
_refine_diff_density_rms 0.046
_refine_ls_extinction_method none
_refine_ls_goodness_of_fit_ref 1.039
_refine_ls_hydrogen_treatment constr
_refine_ls_matrix_type full
_refine_ls_number_parameters 235
_refine_ls_number_reflns 2497
_refine_ls_number_restraints 0
_refine_ls_restrained_S_all 1.039
_refine_ls_R_factor_all 0.0620
_refine_ls_R_factor_gt 0.0468
_refine_ls_shift/su_max 0.000
_refine_ls_shift/su_mean 0.000
_refine_ls_structure_factor_coef Fsqd
_refine_ls_weighting_details 'w=1/[\s^2^(Fo^2^)+(0.0555P)^2^+0.3625P] where P=(Fo^2^+2Fc^2^)/3'
_refine_ls_weighting_scheme calc
_refine_ls_wR_factor_gt 0.1089
_refine_ls_wR_factor_ref 0.1174
_reflns_Friedel_coverage 0.000
_reflns_number_gt 1946
_reflns_number_total 2497
_reflns_threshold_expression 'I > 2\s(I)'
_cod_data_source_file c7ra13346d2.cif
_cod_data_source_block cd16194
_cod_database_code 7229934
_shelx_space_group_comment
; 
The symmetry employed for this shelxl refinement is uniquely defined 
by the following loop, which should always be used as a source of 
symmetry information in preference to the above space-group names. 
They are only intended as comments. 
;
_shelx_estimated_absorpt_t_min 0.974
_shelx_estimated_absorpt_t_max 0.981
_shelxl_version_number 2013-4

loop_
_space_group_symop_operation_xyz
'x, y, z'
'-x, y+1/2, -z+1/2'
'-x, -y, -z'
'x, -y-1/2, z-1/2'

loop_
_atom_site_label
_atom_site_type_symbol
_atom_site_fract_x
_atom_site_fract_y
_atom_site_fract_z
_atom_site_U_iso_or_equiv
_atom_site_adp_type
_atom_site_occupancy
_atom_site_site_symmetry_order
_atom_site_calc_flag
_atom_site_refinement_flags_posn
_atom_site_refinement_flags_adp
O1 O 0.53502(19) 1.03017(17) 0.16339(18) 0.0626(6) Uani 1 1 d . .
O2 O 0.63397(17) 1.10328(16) 0.35846(19) 0.0553(5) Uani 1 1 d . .
O3 O 0.68218(18) 0.65058(18) 0.5847(2) 0.0676(6) Uani 1 1 d . .
O4 O 0.62511(18) 0.74732(19) 0.71357(17) 0.0654(6) Uani 1 1 d . .
N1 N 0.30405(18) 0.99924(17) 0.16866(19) 0.0416(5) Uani 1 1 d . .
N2 N 0.1980(2) 1.03122(18) 0.15828(19) 0.0459(5) Uani 1 1 d . .
N3 N 0.1018(2) 1.0695(3) 0.1350(3) 0.0771(8) Uani 1 1 d . .
N4 N 0.56255(17) 1.03274(16) 0.28151(19) 0.0362(4) Uani 1 1 d . .
N5 N 0.72599(17) 0.88954(18) 0.52118(19) 0.0434(5) Uani 1 1 d . .
N6 N 0.79104(17) 0.92346(18) 0.46470(19) 0.0433(5) Uani 1 1 d . .
N7 N 0.8623(2) 0.9512(2) 0.4290(2) 0.0658(7) Uani 1 1 d . .
N8 N 0.62090(17) 0.72459(18) 0.60535(19) 0.0404(5) Uani 1 1 d . .
N9 N 0.36461(17) 0.68275(16) 0.48789(17) 0.0369(4) Uani 1 1 d . .
N10 N 0.26609(18) 0.62941(16) 0.41479(19) 0.0370(4) Uani 1 1 d . .
N11 N 0.1811(2) 0.5717(2) 0.3650(2) 0.0582(6) Uani 1 1 d . .
N12 N 0.19126(15) 0.81814(16) 0.25888(17) 0.0324(4) Uani 1 1 d . .
N13 N 0.11659(17) 0.84639(18) 0.32164(19) 0.0432(5) Uani 1 1 d . .
N14 N -0.00217(18) 0.7655(2) 0.1201(2) 0.0546(6) Uani 1 1 d . .
C1 C 0.37733(19) 0.92582(18) 0.27529(19) 0.0303(5) Uani 1 1 d . .
C2 C 0.51093(19) 0.94291(18) 0.3356(2) 0.0300(5) Uani 1 1 d . .
C3 C 0.59245(19) 0.87856(19) 0.4456(2) 0.0318(5) Uani 1 1 d . .
C4 C 0.53589(19) 0.79530(18) 0.49128(19) 0.0312(5) Uani 1 1 d . .
C5 C 0.40498(19) 0.77163(18) 0.43033(19) 0.0300(5) Uani 1 1 d . .
C6 C 0.32601(18) 0.83906(18) 0.3214(2) 0.0287(5) Uani 1 1 d . .
C7 C 0.0031(2) 0.8129(2) 0.2331(3) 0.0530(7) Uani 1 1 d . .
H7 H -0.0701 0.8213 0.2471 0.064 Uiso 1 1 calc R U
C8 C 0.1170(2) 0.7699(2) 0.1398(2) 0.0429(6) Uani 1 1 d . .
H8 H 0.1469 0.7434 0.0797 0.051 Uiso 1 1 calc R U

loop_
_atom_site_aniso_label
_atom_site_aniso_U_11
_atom_site_aniso_U_22
_atom_site_aniso_U_33
_atom_site_aniso_U_23
_atom_site_aniso_U_13
_atom_site_aniso_U_12
O1 0.0773(14) 0.0724(14) 0.0473(11) 0.0015(9) 0.0359(10) -0.0198(10)
O2 0.0555(11) 0.0428(11) 0.0677(12) -0.0068(9) 0.0273(10) -0.0151(9)
O3 0.0512(11) 0.0631(13) 0.0777(14) 0.0111(10) 0.0187(10) 0.0254(10)
O4 0.0720(13) 0.0807(15) 0.0333(10) 0.0086(9) 0.0138(9) 0.0039(11)
N1 0.0339(11) 0.0462(12) 0.0439(11) 0.0125(9) 0.0164(9) 0.0053(9)
N2 0.0436(13) 0.0472(13) 0.0412(12) 0.0102(9) 0.0136(10) 0.0073(10)
N3 0.0540(15) 0.092(2) 0.0823(19) 0.0311(15) 0.0272(14) 0.0337(15)
N4 0.0345(10) 0.0371(11) 0.0404(11) -0.0023(9) 0.0195(9) -0.0023(8)
N5 0.0251(9) 0.0602(13) 0.0407(11) 0.0059(9) 0.0107(9) -0.0060(9)
N6 0.0258(10) 0.0531(13) 0.0465(12) 0.0038(9) 0.0119(9) -0.0026(9)
N7 0.0373(12) 0.091(2) 0.0738(17) 0.0122(14) 0.0292(12) -0.0045(12)
N8 0.0282(10) 0.0451(12) 0.0411(12) 0.0053(9) 0.0093(9) -0.0019(9)
N9 0.0319(10) 0.0397(11) 0.0349(10) 0.0032(8) 0.0108(8) -0.0052(8)
N10 0.0357(11) 0.0354(11) 0.0426(11) 0.0050(9) 0.0199(9) -0.0009(9)
N11 0.0472(13) 0.0479(14) 0.0670(15) 0.0062(11) 0.0140(12) -0.0137(11)
N12 0.0241(9) 0.0375(11) 0.0337(10) 0.0001(8) 0.0110(8) -0.0003(7)
N13 0.0284(10) 0.0547(13) 0.0482(12) -0.0022(9) 0.0186(9) 0.0034(9)
N14 0.0298(11) 0.0673(16) 0.0537(14) -0.0010(11) 0.0065(10) -0.0096(10)
C1 0.0310(11) 0.0324(12) 0.0268(11) -0.0015(8) 0.0123(9) 0.0026(9)
C2 0.0306(11) 0.0319(11) 0.0316(11) -0.0026(9) 0.0174(9) -0.0029(9)
C3 0.0277(11) 0.0379(12) 0.0313(11) -0.0040(9) 0.0145(9) -0.0016(9)
C4 0.0273(11) 0.0360(12) 0.0290(11) 0.0013(9) 0.0114(9) 0.0030(9)
C5 0.0290(10) 0.0334(12) 0.0304(11) -0.0015(9) 0.0157(9) -0.0003(9)
C6 0.0238(10) 0.0319(11) 0.0301(10) -0.0013(9) 0.0114(9) -0.0003(9)
C7 0.0275(12) 0.0661(19) 0.0648(17) 0.0019(14) 0.0196(12) 0.0010(11)
C8 0.0329(12) 0.0515(16) 0.0368(13) -0.0034(11) 0.0085(10) -0.0074(10)

loop_
_atom_type_symbol
_atom_type_description
_atom_type_scat_dispersion_real
_atom_type_scat_dispersion_imag
_atom_type_scat_source
C C 0.0033 0.0016 'International Tables Vol C Tables 4.2.6.8 and 6.1.1.4'
H H 0.0000 0.0000 'International Tables Vol C Tables 4.2.6.8 and 6.1.1.4'
N N 0.0061 0.0033 'International Tables Vol C Tables 4.2.6.8 and 6.1.1.4'
O O 0.0106 0.0060 'International Tables Vol C Tables 4.2.6.8 and 6.1.1.4'

loop_
_geom_angle_atom_site_label_1
_geom_angle_atom_site_label_2
_geom_angle_atom_site_label_3
_geom_angle
N2 N1 C1 117.77(18)
N3 N2 N1 170.4(3)
O1 N4 O2 123.7(2)
O1 N4 C2 118.12(18)
O2 N4 C2 118.09(18)
N6 N5 C3 118.71(18)
N7 N6 N5 171.2(2)
O3 N8 O4 125.3(2)
O3 N8 C4 117.7(2)
O4 N8 C4 117.0(2)
N10 N9 C5 117.87(18)
N11 N10 N9 169.8(2)
C8 N12 N13 109.34(17)
C8 N12 C6 129.82(18)
N13 N12 C6 120.83(16)
C7 N13 N12 101.20(19)
C8 N14 C7 102.7(2)
C6 C1 C2 119.38(19)
C6 C1 N1 124.21(19)
C2 C1 N1 116.41(19)
C3 C2 C1 121.42(19)
C3 C2 N4 120.53(18)
C1 C2 N4 118.04(18)
C4 C3 C2 117.01(18)
C4 C3 N5 114.68(19)
C2 C3 N5 128.3(2)
C5 C4 C3 123.40(19)
C5 C4 N8 118.76(18)
C3 C4 N8 117.75(18)
C4 C5 C6 117.89(19)
C4 C5 N9 115.85(18)
C6 C5 N9 126.24(18)
C1 C6 C5 120.77(18)
C1 C6 N12 120.20(18)
C5 C6 N12 119.02(18)
N13 C7 N14 116.2(2)
N13 C7 H7 121.9
N14 C7 H7 121.9
N14 C8 N12 110.6(2)
N14 C8 H8 124.7
N12 C8 H8 124.7

loop_
_geom_bond_atom_site_label_1
_geom_bond_atom_site_label_2
_geom_bond_distance
O1 N4 1.207(2)
O2 N4 1.210(2)
O3 N8 1.200(3)
O4 N8 1.211(2)
N1 N2 1.237(3)
N1 C1 1.402(3)
N2 N3 1.117(3)
N4 C2 1.459(3)
N5 N6 1.238(3)
N5 C3 1.399(3)
N6 N7 1.109(3)
N8 C4 1.466(3)
N9 N10 1.235(3)
N9 C5 1.400(3)
N10 N11 1.114(3)
N12 C8 1.341(3)
N12 N13 1.368(2)
N12 C6 1.418(3)
N13 C7 1.304(3)
N14 C8 1.297(3)
N14 C7 1.348(3)
C1 C6 1.379(3)
C1 C2 1.399(3)
C2 C3 1.387(3)
C3 C4 1.385(3)
C4 C5 1.385(3)
C5 C6 1.392(3)
C7 H7 0.9300
C8 H8 0.9300

loop_
_geom_torsion_atom_site_label_1
_geom_torsion_atom_site_label_2
_geom_torsion_atom_site_label_3
_geom_torsion_atom_site_label_4
_geom_torsion
C5 N9 N10 N11 176.4(13)
C8 N12 N13 C7 -0.4(3)
C6 N12 N13 C7 -179.4(2)
N2 N1 C1 C6 37.8(3)
N2 N1 C1 C2 -143.0(2)
C6 C1 C2 C3 -3.5(3)
N1 C1 C2 C3 177.3(2)
C6 C1 C2 N4 177.90(18)
N1 C1 C2 N4 -1.3(3)
O1 N4 C2 C3 126.8(2)
O2 N4 C2 C3 -50.7(3)
O1 N4 C2 C1 -54.6(3)
O2 N4 C2 C1 127.8(2)
C1 C2 C3 C4 1.2(3)
N4 C2 C3 C4 179.70(18)
C1 C2 C3 N5 -176.1(2)
N4 C2 C3 N5 2.5(3)
N6 N5 C3 C4 151.4(2)
N6 N5 C3 C2 -31.4(3)
C2 C3 C4 C5 2.2(3)
N5 C3 C4 C5 179.83(19)
C2 C3 C4 N8 178.55(19)
N5 C3 C4 N8 -3.8(3)
O3 N8 C4 C5 101.1(2)
O4 N8 C4 C5 -80.2(3)
O3 N8 C4 C3 -75.4(3)
O4 N8 C4 C3 103.3(2)
C3 C4 C5 C6 -3.1(3)
N8 C4 C5 C6 -179.42(19)
C3 C4 C5 N9 178.50(19)
N8 C4 C5 N9 2.2(3)
N10 N9 C5 C4 -152.95(19)
N10 N9 C5 C6 28.9(3)
C2 C1 C6 C5 2.6(3)
N1 C1 C6 C5 -178.27(19)
C2 C1 C6 N12 -178.06(18)
N1 C1 C6 N12 1.1(3)
C4 C5 C6 C1 0.6(3)
N9 C5 C6 C1 178.80(19)
C4 C5 C6 N12 -178.73(18)
N9 C5 C6 N12 -0.6(3)
C8 N12 C6 C1 73.4(3)
N13 N12 C6 C1 -107.8(2)
C8 N12 C6 C5 -107.3(3)
N13 N12 C6 C5 71.5(3)
N12 N13 C7 N14 0.3(3)
C8 N14 C7 N13 -0.1(3)
C7 N14 C8 N12 -0.2(3)
N13 N12 C8 N14 0.4(3)
C6 N12 C8 N14 179.3(2)
